data_7123205
loop_
_publ_author_name
'Guo, Jiao-Mei'
'Miao, Hongjie'
'Zhao, Yang'
'Bai, Xu-Guan'
'Zhu, Yan-Shuo'
'Wang, Qi-Lin'
'Bu, Zhanwei'

_publ_section_title
;
 Unexpected multi-component one-pot cascade to access
 furanobenzodihydropyran-fused polycyclic heterocycles
;
_journal_name_full 'Chemical Communications'
_journal_paper_doi 10.1039/C9CC02170A
_journal_year 2019
_chemical_formula_moiety 'C35 H32 O5'
_chemical_formula_sum 'C35 H32 O5'
_chemical_formula_weight 532.60
_space_group_crystal_system triclinic
_space_group_IT_number 2
_space_group_name_Hall '-P 1'
_space_group_name_H-M_alt 'P -1'
_symmetry_space_group_name_Hall '-P 1'
_symmetry_space_group_name_H-M 'P -1'
_atom_sites_solution_hydrogens geom
_atom_sites_solution_primary direct
_audit_creation_date 2017-11-07
_audit_creation_method
;
Olex2 1.2
(compiled 2017.08.10 svn.r3458 for OlexSys, GUI svn.r5381)
;
_audit_update_record
;
2018-12-22 deposited with the CCDC.    2019-03-25 downloaded from the CCDC.
;
_cell_angle_alpha 98.139(2)
_cell_angle_beta 106.093(3)
_cell_angle_gamma 106.176(3)
_cell_formula_units_Z 2
_cell_length_a 9.5346(3)
_cell_length_b 10.6065(3)
_cell_length_c 15.8593(5)
_cell_measurement_reflns_used 3930
_cell_measurement_temperature 293(2)
_cell_measurement_theta_max 70.6430
_cell_measurement_theta_min 4.7430
_cell_volume 1437.77(9)
_computing_cell_refinement
;
CrysAlisPro, Agilent Technologies,
Version 1.171.37.35 (release 13-08-2014 CrysAlis171 .NET)
(compiled Aug 13 2014,18:06:01)
;
_computing_data_collection
;
CrysAlisPro, Agilent Technologies,
Version 1.171.37.35 (release 13-08-2014 CrysAlis171 .NET)
(compiled Aug 13 2014,18:06:01)
;
_computing_data_reduction
;
CrysAlisPro, Agilent Technologies,
Version 1.171.37.35 (release 13-08-2014 CrysAlis171 .NET)
(compiled Aug 13 2014,18:06:01)
;
_computing_molecular_graphics 'Olex2 (Dolomanov et al., 2009)'
_computing_publication_material 'Olex2 (Dolomanov et al., 2009)'
_computing_structure_refinement 'ShelXL (Sheldrick, 2015)'
_computing_structure_solution 'ShelXS (Sheldrick, 2008)'
_diffrn_ambient_temperature 293(2)
_diffrn_detector 'CCD plate'
_diffrn_detector_area_resol_mean 16.2312
_diffrn_detector_type Eos
_diffrn_measured_fraction_theta_full 1.000
_diffrn_measured_fraction_theta_max 1.000
_diffrn_measurement_details
;
#__ type_ start__ end____ width___ exp.time_
  1 omega -108.00  -32.00   0.5000    1.2500
omega____ theta____ kappa____ phi______ frames
    -      -33.5000  178.0000    0.0000 152

#__ type_ start__ end____ width___ exp.time_
  2 omega -102.00  -15.00   0.5000    1.2500
omega____ theta____ kappa____ phi______ frames
    -      -33.5000  -57.0000  150.0000 174

#__ type_ start__ end____ width___ exp.time_
  3 omega -108.00  -32.00   0.5000    1.2500
omega____ theta____ kappa____ phi______ frames
    -      -33.5000  178.0000  -90.0000 152

#__ type_ start__ end____ width___ exp.time_
  4 omega -103.00   -5.00   0.5000    1.2500
omega____ theta____ kappa____ phi______ frames
    -      -33.5000  -77.0000  -90.0000 196

#__ type_ start__ end____ width___ exp.time_
  5 omega   57.00  110.00   0.5000    1.2500
omega____ theta____ kappa____ phi______ frames
    -       36.4734  178.0000  120.0000 106

#__ type_ start__ end____ width___ exp.time_
  6 omega  -36.00   74.00   0.5000    1.2500
omega____ theta____ kappa____ phi______ frames
    -       36.4734  -19.0000  -60.0000 220

#__ type_ start__ end____ width___ exp.time_
  7 omega   57.00  110.00   0.5000    1.2500
omega____ theta____ kappa____ phi______ frames
    -       36.4734  178.0000   30.0000 106

#__ type_ start__ end____ width___ exp.time_
  8 omega  -25.00   17.00   0.5000    1.2500
omega____ theta____ kappa____ phi______ frames
    -       36.4734  -57.0000   60.0000 84

#__ type_ start__ end____ width___ exp.time_
  9 omega   49.00   77.00   0.5000    1.2500
omega____ theta____ kappa____ phi______ frames
    -       36.4734  -99.0000  -30.0000 56

#__ type_ start__ end____ width___ exp.time_
 10 omega   64.00   90.00   0.5000    1.2500
omega____ theta____ kappa____ phi______ frames
    -       36.4734   37.0000    0.0000 52

#__ type_ start__ end____ width___ exp.time_
 11 omega  -27.00   14.00   0.5000    1.2500
omega____ theta____ kappa____ phi______ frames
    -       36.4734  -77.0000  120.0000 82

#__ type_ start__ end____ width___ exp.time_
 12 omega   61.00  106.00   0.5000    1.2500
omega____ theta____ kappa____ phi______ frames
    -       36.4734  178.0000    0.0000 90

#__ type_ start__ end____ width___ exp.time_
 13 omega   58.00  109.00   0.5000    1.2500
omega____ theta____ kappa____ phi______ frames
    -       36.4734  178.0000  -60.0000 102

#__ type_ start__ end____ width___ exp.time_
 14 omega   57.00   93.00   0.5000    1.2500
omega____ theta____ kappa____ phi______ frames
    -       36.4734  178.0000  -90.0000 72

#__ type_ start__ end____ width___ exp.time_
 15 omega   28.00   63.00   0.5000    1.2500
omega____ theta____ kappa____ phi______ frames
    -       36.4734  -77.0000  120.0000 70

#__ type_ start__ end____ width___ exp.time_
 16 omega   70.00   96.00   0.5000   12.5000
omega____ theta____ kappa____ phi______ frames
    -      108.0000  -94.0000  150.0000 52

#__ type_ start__ end____ width___ exp.time_
 17 omega  103.00  166.00   0.5000   12.5000
omega____ theta____ kappa____ phi______ frames
    -      108.0000  111.0000   90.0000 126

#__ type_ start__ end____ width___ exp.time_
 18 omega   67.00  174.00   0.5000   12.5000
omega____ theta____ kappa____ phi______ frames
    -      108.0000   15.0000  -90.0000 214

#__ type_ start__ end____ width___ exp.time_
 19 omega   63.00  112.00   0.5000   12.5000
omega____ theta____ kappa____ phi______ frames
    -      108.0000 -111.0000   30.0000 98

#__ type_ start__ end____ width___ exp.time_
 20 omega   38.00   90.00   0.5000   12.5000
omega____ theta____ kappa____ phi______ frames
    -      108.0000  -45.0000  -60.0000 104

#__ type_ start__ end____ width___ exp.time_
 21 omega   51.00   85.00   0.5000   12.5000
omega____ theta____ kappa____ phi______ frames
    -      108.0000  -30.0000    0.0000 68

#__ type_ start__ end____ width___ exp.time_
 22 omega   42.00  108.00   0.5000   12.5000
omega____ theta____ kappa____ phi______ frames
    -      108.0000  -94.0000   60.0000 132

#__ type_ start__ end____ width___ exp.time_
 23 omega   47.00  104.00   0.5000   12.5000
omega____ theta____ kappa____ phi______ frames
    -      108.0000  -94.0000  -90.0000 114

#__ type_ start__ end____ width___ exp.time_
 24 omega   43.00  127.00   0.5000   12.5000
omega____ theta____ kappa____ phi______ frames
    -      108.0000  -61.0000   60.0000 168

#__ type_ start__ end____ width___ exp.time_
 25 omega   42.00   72.00   0.5000   12.5000
omega____ theta____ kappa____ phi______ frames
    -      108.0000  -45.0000 -120.0000 60

#__ type_ start__ end____ width___ exp.time_
 26 omega   91.00  169.00   0.5000   12.5000
omega____ theta____ kappa____ phi______ frames
    -      108.0000   45.0000  150.0000 156

#__ type_ start__ end____ width___ exp.time_
 27 omega   77.00  124.00   0.5000   12.5000
omega____ theta____ kappa____ phi______ frames
    -      108.0000  -61.0000  120.0000 94

#__ type_ start__ end____ width___ exp.time_
 28 omega   81.00  109.00   0.5000   12.5000
omega____ theta____ kappa____ phi______ frames
    -      108.0000  -94.0000 -180.0000 56

#__ type_ start__ end____ width___ exp.time_
 29 omega   51.00   87.00   0.5000   12.5000
omega____ theta____ kappa____ phi______ frames
    -      108.0000  -30.0000 -180.0000 72

#__ type_ start__ end____ width___ exp.time_
 30 omega   62.00   89.00   0.5000   12.5000
omega____ theta____ kappa____ phi______ frames
    -      108.0000  -30.0000   30.0000 54

#__ type_ start__ end____ width___ exp.time_
 31 omega  135.00  176.00   0.5000   12.5000
omega____ theta____ kappa____ phi______ frames
    -      108.0000   61.0000 -180.0000 82

#__ type_ start__ end____ width___ exp.time_
 32 omega   95.00  123.00   0.5000   12.5000
omega____ theta____ kappa____ phi______ frames
    -      108.0000   61.0000 -180.0000 56
;
_diffrn_measurement_device 'four-circle diffractometer'
_diffrn_measurement_device_type 'Xcalibur, Eos, Gemini'
_diffrn_measurement_method '\w scans'
_diffrn_orient_matrix_UB_11 0.0661396000
_diffrn_orient_matrix_UB_12 0.1420596000
_diffrn_orient_matrix_UB_13 -0.0146725000
_diffrn_orient_matrix_UB_21 0.0357766000
_diffrn_orient_matrix_UB_22 0.0620127000
_diffrn_orient_matrix_UB_23 0.1006621000
_diffrn_orient_matrix_UB_31 0.1618037000
_diffrn_orient_matrix_UB_32 -0.0144173000
_diffrn_orient_matrix_UB_33 0.0219605000
_diffrn_radiation_monochromator graphite
_diffrn_radiation_probe x-ray
_diffrn_radiation_type CuK\a
_diffrn_radiation_wavelength 1.54184
_diffrn_reflns_av_R_equivalents 0.0285
_diffrn_reflns_av_unetI/netI 0.0369
_diffrn_reflns_Laue_measured_fraction_full 1.000
_diffrn_reflns_Laue_measured_fraction_max 1.000
_diffrn_reflns_limit_h_max 11
_diffrn_reflns_limit_h_min -7
_diffrn_reflns_limit_k_max 12
_diffrn_reflns_limit_k_min -12
_diffrn_reflns_limit_l_max 18
_diffrn_reflns_limit_l_min -18
_diffrn_reflns_number 10297
_diffrn_reflns_point_group_measured_fraction_full 1.000
_diffrn_reflns_point_group_measured_fraction_max 1.000
_diffrn_reflns_theta_full 67.078
_diffrn_reflns_theta_max 67.078
_diffrn_reflns_theta_min 4.468
_diffrn_source 'Enhance (Cu) X-ray Source'
_exptl_absorpt_coefficient_mu 0.652
_exptl_absorpt_correction_T_max 1.00000
_exptl_absorpt_correction_T_min 0.67785
_exptl_absorpt_correction_type multi-scan
_exptl_absorpt_process_details
;
CrysAlisPro, Agilent Technologies,
Version 1.171.37.35 (release 13-08-2014 CrysAlis171 .NET)
(compiled Aug 13 2014,18:06:01)
Empirical absorption correction using spherical harmonics,
 implemented in SCALE3 ABSPACK scaling algorithm.
;
_exptl_crystal_colour colourless
_exptl_crystal_colour_primary colourless
_exptl_crystal_density_diffrn 1.230
_exptl_crystal_description prism
_exptl_crystal_F_000 564
_exptl_crystal_size_max 0.15
_exptl_crystal_size_mid 0.14
_exptl_crystal_size_min 0.12
_refine_diff_density_max 0.267
_refine_diff_density_min -0.222
_refine_diff_density_rms 0.038
_refine_ls_extinction_method none
_refine_ls_goodness_of_fit_ref 1.039
_refine_ls_hydrogen_treatment constr
_refine_ls_matrix_type full
_refine_ls_number_parameters 363
_refine_ls_number_reflns 5142
_refine_ls_number_restraints 12
_refine_ls_restrained_S_all 1.052
_refine_ls_R_factor_all 0.0658
_refine_ls_R_factor_gt 0.0511
_refine_ls_shift/su_max 0.000
_refine_ls_shift/su_mean 0.000
_refine_ls_structure_factor_coef Fsqd
_refine_ls_weighting_details 'w=1/[\s^2^(Fo^2^)+(0.0770P)^2^+0.1440P] where P=(Fo^2^+2Fc^2^)/3'
_refine_ls_weighting_scheme calc
_refine_ls_wR_factor_gt 0.1358
_refine_ls_wR_factor_ref 0.1489
_reflns_Friedel_coverage 0.000
_reflns_number_gt 3985
_reflns_number_total 5142
_reflns_threshold_expression 'I > 2\s(I)'
_cod_data_source_file c9cc02170a2.cif
_cod_data_source_block 201711217
_cod_original_cell_volume 1437.76(8)
_cod_database_code 7123205
_shelx_shelxl_version_number 2014/7
_chemical_oxdiff_formula C20H20N1O5
_shelx_space_group_comment
;
The symmetry employed for this shelxl refinement is uniquely defined
by the following loop, which should always be used as a source of
symmetry information in preference to the above space-group names.
They are only intended as comments.
;
_shelx_estimated_absorpt_t_max 0.926
_shelx_estimated_absorpt_t_min 0.909
_reflns_odcompleteness_completeness 99.98
_reflns_odcompleteness_iscentric 1
_reflns_odcompleteness_theta 66.97
_olex2_refinement_description
;
1. Fixed Uiso
 At 1.2 times of:
  All C(H) groups, All C(H,H) groups
 At 1.5 times of:
  All C(H,H,H) groups
2. Uiso/Uaniso restraints and constraints
Uanis(C35) \\sim Ueq: with sigma of 0.01 and sigma for terminal atoms of 0.02
Uanis(C35) \\sim Ueq, Uanis(C34) \\sim Ueq: with sigma of 0.01 and sigma for
terminal atoms of 0.02
3.a Ternary CH refined with riding coordinates:
 C7(H7), C22(H22), C23(H23), C31(H31)
3.b Secondary CH2 refined with riding coordinates:
 C8(H8A,H8B), C34(H34A,H34B)
3.c Aromatic/amide H refined with riding coordinates:
 C2(H2), C3(H3), C4(H4), C5(H5), C11(H11), C12(H12), C13(H13), C14(H14),
 C15(H15), C17(H17), C18(H18), C19(H19), C20(H20), C26(H26), C27(H27), C28(H28),
  C29(H29), C30(H30)
3.d Idealised Me refined as rotating group:
 C33(H33A,H33B,H33C), C35(H35A,H35B,H35C)
;
_olex2_submission_special_instructions 'No special instructions were received'

loop_
_space_group_symop_operation_xyz
'x, y, z'
'-x, -y, -z'

loop_
_atom_site_label
_atom_site_type_symbol
_atom_site_fract_x
_atom_site_fract_y
_atom_site_fract_z
_atom_site_U_iso_or_equiv
_atom_site_adp_type
_atom_site_occupancy
_atom_site_site_symmetry_order
_atom_site_calc_flag
_atom_site_refinement_flags_posn
_atom_site_refinement_flags_adp
_atom_site_disorder_assembly
_atom_site_disorder_group
C1 C 0.10672(19) 0.94373(19) 0.16254(14) 0.0499(4) Uani 1 1 d . . . .
C2 C 0.2076(2) 1.0521(2) 0.14538(18) 0.0651(6) Uani 1 1 d . . . .
H2 H 0.2441 1.1375 0.1839 0.078 Uiso 1 1 calc R . . .
C3 C 0.2528(3) 1.0314(3) 0.0706(2) 0.0793(7) Uani 1 1 d . . . .
H3 H 0.3190 1.1036 0.0582 0.095 Uiso 1 1 calc R . . .
C4 C 0.2010(3) 0.9056(3) 0.0144(2) 0.0822(7) Uani 1 1 d . . . .
H4 H 0.2325 0.8925 -0.0357 0.099 Uiso 1 1 calc R . . .
C5 C 0.1018(3) 0.7977(2) 0.03202(15) 0.0631(5) Uani 1 1 d . . . .
H5 H 0.0684 0.7121 -0.0058 0.076 Uiso 1 1 calc R . . .
C6 C 0.05143(19) 0.81601(18) 0.10575(12) 0.0471(4) Uani 1 1 d . . . .
C7 C -0.05823(18) 0.70134(17) 0.12660(11) 0.0430(4) Uani 1 1 d . . . .
H7 H -0.0367 0.6184 0.1086 0.052 Uiso 1 1 calc R . . .
C8 C -0.2282(2) 0.68061(19) 0.07296(12) 0.0490(4) Uani 1 1 d . . . .
H8A H -0.2943 0.6347 0.1038 0.059 Uiso 1 1 calc R . . .
H8B H -0.2402 0.7684 0.0727 0.059 Uiso 1 1 calc R . . .
C9 C -0.2822(2) 0.60063(19) -0.02289(13) 0.0505(4) Uani 1 1 d . . . .
C10 C -0.4283(2) 0.60467(18) -0.08748(13) 0.0520(4) Uani 1 1 d . . . .
C11 C -0.4596(3) 0.5601(2) -0.17946(15) 0.0676(6) Uani 1 1 d . . . .
H11 H -0.3924 0.5252 -0.1998 0.081 Uiso 1 1 calc R . . .
C12 C -0.5895(3) 0.5675(3) -0.24058(18) 0.0829(7) Uani 1 1 d . . . .
H12 H -0.6082 0.5399 -0.3022 0.100 Uiso 1 1 calc R . . .
C13 C -0.6917(3) 0.6152(3) -0.2114(2) 0.0838(8) Uani 1 1 d . . . .
H13 H -0.7790 0.6206 -0.2531 0.101 Uiso 1 1 calc R . . .
C14 C -0.6652(3) 0.6549(3) -0.1206(2) 0.0768(7) Uani 1 1 d . . . .
H14 H -0.7373 0.6831 -0.1011 0.092 Uiso 1 1 calc R . . .
C15 C -0.5324(2) 0.6535(2) -0.05796(16) 0.0604(5) Uani 1 1 d . . . .
H15 H -0.5125 0.6848 0.0034 0.073 Uiso 1 1 calc R . . .
C16 C 0.1002(2) 0.5608(2) 0.38199(13) 0.0549(4) Uani 1 1 d . . . .
C17 C 0.0733(3) 0.4318(2) 0.39710(16) 0.0657(5) Uani 1 1 d . . . .
H17 H 0.0613 0.4157 0.4513 0.079 Uiso 1 1 calc R . . .
C18 C 0.0646(3) 0.3275(2) 0.33066(18) 0.0711(6) Uani 1 1 d . . . .
H18 H 0.0455 0.2406 0.3399 0.085 Uiso 1 1 calc R . . .
C19 C 0.0840(3) 0.3514(3) 0.25155(17) 0.0730(6) Uani 1 1 d . . . .
H19 H 0.0790 0.2811 0.2073 0.088 Uiso 1 1 calc R . . .
C20 C 0.1111(2) 0.4808(2) 0.23731(15) 0.0628(5) Uani 1 1 d . . . .
H20 H 0.1250 0.4965 0.1835 0.075 Uiso 1 1 calc R . . .
C21 C 0.1178(2) 0.5873(2) 0.30200(13) 0.0493(4) Uani 1 1 d . . . .
C22 C 0.1320(2) 0.72553(19) 0.28474(12) 0.0493(4) Uani 1 1 d . . . .
H22 H 0.2057 0.7485 0.2522 0.059 Uiso 1 1 calc R . . .
C23 C -0.02659(18) 0.73052(17) 0.22804(12) 0.0435(4) Uani 1 1 d . . . .
H23 H -0.1082 0.6634 0.2401 0.052 Uiso 1 1 calc R . . .
C24 C -0.0226(2) 0.87114(18) 0.26990(12) 0.0487(4) Uani 1 1 d . . . .
C25 C -0.1791(2) 0.88761(18) 0.25876(12) 0.0502(4) Uani 1 1 d . . . .
C26 C -0.2294(2) 0.9717(2) 0.20812(15) 0.0612(5) Uani 1 1 d . . . .
H26 H -0.1636 1.0248 0.1835 0.073 Uiso 1 1 calc R . . .
C27 C -0.3777(3) 0.9776(3) 0.19362(19) 0.0767(7) Uani 1 1 d . . . .
H27 H -0.4105 1.0347 0.1593 0.092 Uiso 1 1 calc R . . .
C28 C -0.4757(3) 0.9001(3) 0.2295(2) 0.0791(7) Uani 1 1 d . . . .
H28 H -0.5758 0.9027 0.2184 0.095 Uiso 1 1 calc R . . .
C29 C -0.4255(3) 0.8188(3) 0.2820(2) 0.0750(6) Uani 1 1 d . . . .
H29 H -0.4909 0.7678 0.3078 0.090 Uiso 1 1 calc R . . .
C30 C -0.2773(2) 0.8121(2) 0.29684(15) 0.0618(5) Uani 1 1 d . . . .
H30 H -0.2440 0.7566 0.3325 0.074 Uiso 1 1 calc R . . .
C31 C 0.1818(2) 0.8389(2) 0.37051(14) 0.0571(5) Uani 1 1 d . . . .
H31 H 0.2739 0.9109 0.3723 0.069 Uiso 1 1 calc R . . .
C32 C 0.2164(3) 0.7921(2) 0.45823(15) 0.0738(6) Uani 1 1 d . . . .
C33 C 0.2064(5) 0.8857(3) 0.53603(18) 0.1173(13) Uani 1 1 d . . . .
H33A H 0.1046 0.8928 0.5207 0.176 Uiso 1 1 calc GR . . .
H33B H 0.2817 0.9735 0.5479 0.176 Uiso 1 1 calc GR . . .
H33C H 0.2264 0.8502 0.5889 0.176 Uiso 1 1 calc GR . . .
C34 C 0.4301(5) 0.7346(5) 0.5471(3) 0.1423(18) Uani 1 1 d . U A 1
H34A H 0.3580 0.6500 0.5478 0.171 Uiso 1 1 calc R . A 1
H34B H 0.4516 0.8004 0.6021 0.171 Uiso 1 1 calc R . A 1
C35 C 0.5715(6) 0.7153(7) 0.5420(4) 0.214(3) Uani 1 1 d . U A 1
H35A H 0.5475 0.6383 0.4940 0.320 Uiso 1 1 calc GR . A 1
H35B H 0.6267 0.7005 0.5982 0.320 Uiso 1 1 calc GR . A 1
H35C H 0.6347 0.7942 0.5304 0.320 Uiso 1 1 calc GR . A 1
O1 O 0.06891(16) 0.97475(13) 0.23908(10) 0.0597(4) Uani 1 1 d . . . .
O2 O -0.21205(18) 0.53184(18) -0.04852(11) 0.0728(4) Uani 1 1 d . . . .
O3 O 0.1054(2) 0.66237(17) 0.44867(10) 0.0718(4) Uani 1 1 d . . . .
O4 O 0.05657(16) 0.89139(15) 0.36247(9) 0.0619(4) Uani 1 1 d . . . .
O5 O 0.3641(2) 0.7811(2) 0.47012(14) 0.0923(6) Uani 1 1 d . . . .

loop_
_atom_site_aniso_label
_atom_site_aniso_U_11
_atom_site_aniso_U_22
_atom_site_aniso_U_33
_atom_site_aniso_U_23
_atom_site_aniso_U_13
_atom_site_aniso_U_12
C1 0.0370(8) 0.0502(9) 0.0682(11) 0.0220(8) 0.0194(8) 0.0174(7)
C2 0.0499(10) 0.0487(10) 0.1058(18) 0.0327(11) 0.0313(11) 0.0177(8)
C3 0.0719(14) 0.0725(15) 0.120(2) 0.0564(16) 0.0548(15) 0.0252(12)
C4 0.0921(17) 0.0945(19) 0.0906(17) 0.0515(15) 0.0585(15) 0.0352(14)
C5 0.0657(12) 0.0707(13) 0.0603(12) 0.0261(10) 0.0291(10) 0.0206(10)
C6 0.0389(8) 0.0520(10) 0.0534(10) 0.0211(8) 0.0155(7) 0.0152(7)
C7 0.0398(8) 0.0423(8) 0.0455(9) 0.0100(7) 0.0146(7) 0.0113(6)
C8 0.0413(9) 0.0507(9) 0.0501(9) 0.0088(7) 0.0131(7) 0.0114(7)
C9 0.0429(9) 0.0537(10) 0.0545(10) 0.0130(8) 0.0177(8) 0.0140(7)
C10 0.0422(9) 0.0461(9) 0.0577(10) 0.0104(8) 0.0123(8) 0.0051(7)
C11 0.0556(11) 0.0762(14) 0.0588(12) 0.0098(10) 0.0109(9) 0.0145(10)
C12 0.0696(15) 0.0934(18) 0.0628(14) 0.0142(12) -0.0002(11) 0.0165(13)
C13 0.0542(12) 0.0783(16) 0.0954(19) 0.0211(14) -0.0053(12) 0.0161(11)
C14 0.0486(11) 0.0688(14) 0.1026(19) 0.0134(13) 0.0131(12) 0.0195(10)
C15 0.0450(10) 0.0520(10) 0.0748(13) 0.0099(9) 0.0146(9) 0.0096(8)
C16 0.0489(10) 0.0637(11) 0.0536(10) 0.0150(9) 0.0177(8) 0.0200(8)
C17 0.0639(12) 0.0714(13) 0.0696(13) 0.0296(11) 0.0248(10) 0.0253(10)
C18 0.0674(13) 0.0616(12) 0.0870(16) 0.0228(11) 0.0176(11) 0.0310(10)
C19 0.0790(15) 0.0738(14) 0.0749(14) 0.0103(11) 0.0194(12) 0.0486(12)
C20 0.0632(12) 0.0821(14) 0.0594(11) 0.0180(10) 0.0239(9) 0.0451(11)
C21 0.0396(8) 0.0604(10) 0.0517(10) 0.0131(8) 0.0158(7) 0.0219(7)
C22 0.0387(8) 0.0602(10) 0.0484(9) 0.0152(8) 0.0147(7) 0.0143(7)
C23 0.0374(8) 0.0452(9) 0.0466(9) 0.0126(7) 0.0153(7) 0.0097(6)
C24 0.0450(9) 0.0485(9) 0.0477(9) 0.0062(7) 0.0147(7) 0.0115(7)
C25 0.0478(9) 0.0494(9) 0.0505(10) 0.0036(7) 0.0171(8) 0.0151(7)
C26 0.0558(11) 0.0611(11) 0.0673(12) 0.0172(10) 0.0201(9) 0.0196(9)
C27 0.0612(13) 0.0821(16) 0.0918(17) 0.0284(13) 0.0183(12) 0.0349(12)
C28 0.0522(12) 0.0850(16) 0.105(2) 0.0225(14) 0.0270(12) 0.0304(11)
C29 0.0610(13) 0.0772(15) 0.0985(18) 0.0223(13) 0.0434(13) 0.0233(11)
C30 0.0608(12) 0.0659(12) 0.0706(13) 0.0202(10) 0.0325(10) 0.0269(10)
C31 0.0470(10) 0.0558(10) 0.0551(11) 0.0074(8) 0.0056(8) 0.0107(8)
C32 0.0836(15) 0.0661(13) 0.0505(11) 0.0056(10) 0.0000(10) 0.0189(11)
C33 0.187(4) 0.090(2) 0.0514(14) -0.0005(13) 0.0115(18) 0.047(2)
C34 0.131(3) 0.146(3) 0.109(3) 0.048(2) -0.033(2) 0.049(3)
C35 0.127(4) 0.234(6) 0.272(7) 0.140(6) -0.012(4) 0.085(4)
O1 0.0551(7) 0.0431(7) 0.0781(9) 0.0066(6) 0.0299(7) 0.0082(5)
O2 0.0636(9) 0.0916(11) 0.0604(9) 0.0007(8) 0.0136(7) 0.0370(8)
O3 0.0951(12) 0.0708(10) 0.0530(8) 0.0134(7) 0.0328(8) 0.0253(8)
O4 0.0561(8) 0.0697(9) 0.0493(7) 0.0001(6) 0.0080(6) 0.0214(6)
O5 0.0715(11) 0.0867(12) 0.0850(12) 0.0235(10) -0.0186(9) 0.0182(9)

loop_
_atom_type_symbol
_atom_type_description
_atom_type_scat_dispersion_real
_atom_type_scat_dispersion_imag
_atom_type_scat_source
C C 0.0181 0.0091 'International Tables Vol C Tables 4.2.6.8 and 6.1.1.4'
H H 0.0000 0.0000 'International Tables Vol C Tables 4.2.6.8 and 6.1.1.4'
O O 0.0492 0.0322 'International Tables Vol C Tables 4.2.6.8 and 6.1.1.4'

loop_
_geom_angle_atom_site_label_1
_geom_angle_atom_site_label_2
_geom_angle_atom_site_label_3
_geom_angle
C6 C1 C2 121.0(2)
O1 C1 C2 114.83(19)
O1 C1 C6 124.18(16)
C1 C2 H2 120.4
C3 C2 C1 119.3(2)
C3 C2 H2 120.4
C2 C3 H3 119.7
C4 C3 C2 120.5(2)
C4 C3 H3 119.7
C3 C4 H4 120.0
C3 C4 C5 120.1(2)
C5 C4 H4 120.0
C4 C5 H5 119.7
C4 C5 C6 120.7(2)
C6 C5 H5 119.7
C1 C6 C5 118.38(17)
C1 C6 C7 119.31(16)
C5 C6 C7 122.29(18)
C6 C7 H7 108.3
C6 C7 C8 110.95(14)
C6 C7 C23 108.64(14)
C8 C7 H7 108.3
C23 C7 H7 108.3
C23 C7 C8 112.18(14)
C7 C8 H8A 108.7
C7 C8 H8B 108.7
H8A C8 H8B 107.6
C9 C8 C7 114.08(15)
C9 C8 H8A 108.7
C9 C8 H8B 108.7
C10 C9 C8 118.34(16)
O2 C9 C8 121.83(17)
O2 C9 C10 119.82(18)
C11 C10 C9 118.81(19)
C11 C10 C15 119.17(19)
C15 C10 C9 122.01(19)
C10 C11 H11 119.9
C12 C11 C10 120.2(2)
C12 C11 H11 119.9
C11 C12 H12 119.8
C13 C12 C11 120.5(3)
C13 C12 H12 119.8
C12 C13 H13 120.0
C14 C13 C12 119.9(2)
C14 C13 H13 120.0
C13 C14 H14 119.7
C13 C14 C15 120.6(2)
C15 C14 H14 119.7
C10 C15 H15 120.3
C14 C15 C10 119.5(2)
C14 C15 H15 120.3
C21 C16 C17 121.5(2)
O3 C16 C17 117.97(19)
O3 C16 C21 120.46(18)
C16 C17 H17 120.4
C18 C17 C16 119.2(2)
C18 C17 H17 120.4
C17 C18 H18 119.8
C19 C18 C17 120.4(2)
C19 C18 H18 119.8
C18 C19 H19 120.1
C18 C19 C20 119.9(2)
C20 C19 H19 120.1
C19 C20 H20 119.4
C19 C20 C21 121.1(2)
C21 C20 H20 119.4
C16 C21 C20 117.83(19)
C16 C21 C22 119.89(18)
C20 C21 C22 122.14(18)
C21 C22 H22 109.2
C21 C22 C23 111.18(14)
C21 C22 C31 114.54(16)
C23 C22 H22 109.2
C31 C22 H22 109.2
C31 C22 C23 103.23(14)
C7 C23 C22 114.68(14)
C7 C23 H23 108.1
C7 C23 C24 114.68(14)
C22 C23 H23 108.1
C24 C23 C22 102.78(14)
C24 C23 H23 108.1
C25 C24 C23 115.60(14)
O1 C24 C23 111.87(14)
O1 C24 C25 109.57(15)
O4 C24 C23 104.08(15)
O4 C24 C25 108.67(15)
O4 C24 O1 106.48(14)
C26 C25 C24 121.60(18)
C26 C25 C30 118.86(19)
C30 C25 C24 119.48(17)
C25 C26 H26 119.8
C25 C26 C27 120.4(2)
C27 C26 H26 119.8
C26 C27 H27 119.8
C28 C27 C26 120.4(2)
C28 C27 H27 119.8
C27 C28 H28 120.2
C27 C28 C29 119.6(2)
C29 C28 H28 120.2
C28 C29 H29 119.8
C28 C29 C30 120.3(2)
C30 C29 H29 119.8
C25 C30 C29 120.3(2)
C25 C30 H30 119.9
C29 C30 H30 119.9
C22 C31 H31 109.0
C32 C31 C22 114.04(18)
C32 C31 H31 109.0
O4 C31 C22 106.69(14)
O4 C31 H31 109.0
O4 C31 C32 108.95(19)
C33 C32 C31 113.0(2)
O3 C32 C31 110.95(17)
O3 C32 C33 105.3(2)
O5 C32 C31 102.5(2)
O5 C32 C33 114.8(2)
O5 C32 O3 110.3(2)
C32 C33 H33A 109.5
C32 C33 H33B 109.5
C32 C33 H33C 109.5
H33A C33 H33B 109.5
H33A C33 H33C 109.5
H33B C33 H33C 109.5
H34A C34 H34B 108.3
C35 C34 H34A 110.0
C35 C34 H34B 110.0
O5 C34 H34A 110.0
O5 C34 H34B 110.0
O5 C34 C35 108.7(4)
C34 C35 H35A 109.5
C34 C35 H35B 109.5
C34 C35 H35C 109.5
H35A C35 H35B 109.5
H35A C35 H35C 109.5
H35B C35 H35C 109.5
C1 O1 C24 121.10(14)
C16 O3 C32 114.28(17)
C24 O4 C31 107.70(15)
C32 O5 C34 116.9(3)

loop_
_geom_bond_atom_site_label_1
_geom_bond_atom_site_label_2
_geom_bond_distance
C1 C2 1.392(3)
C1 C6 1.385(3)
C1 O1 1.381(2)
C2 H2 0.9300
C2 C3 1.380(4)
C3 H3 0.9300
C3 C4 1.368(4)
C4 H4 0.9300
C4 C5 1.384(3)
C5 H5 0.9300
C5 C6 1.391(3)
C6 C7 1.510(2)
C7 H7 0.9800
C7 C8 1.544(2)
C7 C23 1.521(2)
C8 H8A 0.9700
C8 H8B 0.9700
C8 C9 1.501(3)
C9 C10 1.499(3)
C9 O2 1.218(2)
C10 C11 1.387(3)
C10 C15 1.395(3)
C11 H11 0.9300
C11 C12 1.375(3)
C12 H12 0.9300
C12 C13 1.371(4)
C13 H13 0.9300
C13 C14 1.371(4)
C14 H14 0.9300
C14 C15 1.382(3)
C15 H15 0.9300
C16 C17 1.388(3)
C16 C21 1.382(3)
C16 O3 1.378(3)
C17 H17 0.9300
C17 C18 1.382(4)
C18 H18 0.9300
C18 C19 1.366(4)
C19 H19 0.9300
C19 C20 1.387(3)
C20 H20 0.9300
C20 C21 1.388(3)
C21 C22 1.506(3)
C22 H22 0.9800
C22 C23 1.550(2)
C22 C31 1.543(3)
C23 H23 0.9800
C23 C24 1.530(2)
C24 C25 1.515(3)
C24 O1 1.436(2)
C24 O4 1.406(2)
C25 C26 1.378(3)
C25 C30 1.384(3)
C26 H26 0.9300
C26 C27 1.389(3)
C27 H27 0.9300
C27 C28 1.369(4)
C28 H28 0.9300
C28 C29 1.371(4)
C29 H29 0.9300
C29 C30 1.390(3)
C30 H30 0.9300
C31 H31 0.9800
C31 C32 1.524(3)
C31 O4 1.435(3)
C32 C33 1.513(4)
C32 O3 1.442(3)
C32 O5 1.408(3)
C33 H33A 0.9600
C33 H33B 0.9600
C33 H33C 0.9600
C34 H34A 0.9700
C34 H34B 0.9700
C34 C35 1.441(7)
C34 O5 1.431(4)
C35 H35A 0.9600
C35 H35B 0.9600
C35 H35C 0.9600

loop_
_geom_torsion_atom_site_label_1
_geom_torsion_atom_site_label_2
_geom_torsion_atom_site_label_3
_geom_torsion_atom_site_label_4
_geom_torsion
C1 C2 C3 C4 -0.9(4)
C1 C6 C7 C8 95.94(19)
C1 C6 C7 C23 -27.8(2)
C2 C1 C6 C5 1.4(3)
C2 C1 C6 C7 -179.78(16)
C2 C1 O1 C24 -174.31(17)
C2 C3 C4 C5 0.3(4)
C3 C4 C5 C6 1.1(4)
C4 C5 C6 C1 -2.0(3)
C4 C5 C6 C7 179.2(2)
C5 C6 C7 C8 -85.3(2)
C5 C6 C7 C23 150.96(18)
C6 C1 C2 C3 0.0(3)
C6 C1 O1 C24 5.5(3)
C6 C7 C8 C9 81.05(19)
C6 C7 C23 C22 -67.99(18)
C6 C7 C23 C24 50.62(18)
C7 C8 C9 C10 -164.35(15)
C7 C8 C9 O2 16.8(3)
C7 C23 C24 C25 79.81(19)
C7 C23 C24 O1 -46.5(2)
C7 C23 C24 O4 -161.10(14)
C8 C7 C23 C22 168.98(14)
C8 C7 C23 C24 -72.41(18)
C8 C9 C10 C11 164.32(18)
C8 C9 C10 C15 -14.8(3)
C9 C10 C11 C12 -177.4(2)
C9 C10 C15 C14 179.93(19)
C10 C11 C12 C13 -1.9(4)
C11 C10 C15 C14 0.8(3)
C11 C12 C13 C14 -0.5(4)
C12 C13 C14 C15 3.1(4)
C13 C14 C15 C10 -3.2(3)
C15 C10 C11 C12 1.7(3)
C16 C17 C18 C19 0.7(3)
C16 C21 C22 C23 -96.2(2)
C16 C21 C22 C31 20.3(2)
C17 C16 C21 C20 -1.3(3)
C17 C16 C21 C22 174.32(18)
C17 C16 O3 C32 144.23(19)
C17 C18 C19 C20 -0.6(4)
C18 C19 C20 C21 -0.5(3)
C19 C20 C21 C16 1.5(3)
C19 C20 C21 C22 -174.08(19)
C20 C21 C22 C23 79.3(2)
C20 C21 C22 C31 -164.20(17)
C21 C16 C17 C18 0.3(3)
C21 C16 O3 C32 -37.2(3)
C21 C22 C23 C7 -92.79(18)
C21 C22 C23 C24 142.09(15)
C21 C22 C31 C32 3.1(2)
C21 C22 C31 O4 -117.22(17)
C22 C23 C24 C25 -155.07(15)
C22 C23 C24 O1 78.60(17)
C22 C23 C24 O4 -35.98(17)
C22 C31 C32 C33 -158.6(2)
C22 C31 C32 O3 -40.5(3)
C22 C31 C32 O5 77.2(2)
C22 C31 O4 C24 -27.7(2)
C23 C7 C8 C9 -157.24(15)
C23 C22 C31 C32 124.13(19)
C23 C22 C31 O4 3.80(19)
C23 C24 C25 C26 -114.6(2)
C23 C24 C25 C30 62.5(2)
C23 C24 O1 C1 17.4(2)
C23 C24 O4 C31 40.24(18)
C24 C25 C26 C27 175.4(2)
C24 C25 C30 C29 -175.5(2)
C25 C24 O1 C1 -112.12(18)
C25 C24 O4 C31 163.95(15)
C25 C26 C27 C28 0.1(4)
C26 C25 C30 C29 1.7(3)
C26 C27 C28 C29 1.7(4)
C27 C28 C29 C30 -1.7(4)
C28 C29 C30 C25 0.0(4)
C30 C25 C26 C27 -1.7(3)
C31 C22 C23 C7 143.93(15)
C31 C22 C23 C24 18.81(17)
C31 C32 O3 C16 59.2(3)
C31 C32 O5 C34 -178.3(3)
C32 C31 O4 C24 -151.28(16)
C33 C32 O3 C16 -178.2(2)
C33 C32 O5 C34 58.7(4)
C35 C34 O5 C32 173.5(4)
O1 C1 C2 C3 179.8(2)
O1 C1 C6 C5 -178.40(17)
O1 C1 C6 C7 0.4(3)
O1 C24 C25 C26 12.9(2)
O1 C24 C25 C30 -170.05(17)
O1 C24 O4 C31 -78.10(18)
O2 C9 C10 C11 -16.8(3)
O2 C9 C10 C15 164.1(2)
O3 C16 C17 C18 178.80(19)
O3 C16 C21 C20 -179.84(17)
O3 C16 C21 C22 -4.2(3)
O3 C32 O5 C34 -60.1(3)
O4 C24 C25 C26 128.9(2)
O4 C24 C25 C30 -54.1(2)
O4 C24 O1 C1 130.52(17)
O4 C31 C32 C33 -39.5(3)
O4 C31 C32 O3 78.5(2)
O4 C31 C32 O5 -163.71(16)
O5 C32 O3 C16 -53.7(2)
